data_4317766
loop_
_publ_author_name
'Xiaobing Xie'
'Timothy Hughbanks'

_publ_section_title
;
 N-Centered Hexazirconium Chloride Clusters: Excision and Redox Chemistry
;
_journal_name_full 'Inorganic Chemistry'
_journal_page_first 1824
_journal_page_last 1830
_journal_paper_doi 10.1021/ic0107678
_journal_volume 41
_journal_year 2002
_chemical_formula_sum 'C60 H90 Cl18 Co3 N Zr6'
_chemical_formula_weight 2187.54
_chemical_name_systematic
;
  ?
;
_space_group_IT_number 2
_symmetry_cell_setting triclinic
_symmetry_space_group_name_Hall '-P 1'
_symmetry_space_group_name_H-M 'P -1'
_audit_creation_method SHELXL-97
_cell_angle_alpha 65.9890(10)
_cell_angle_beta 66.0010(10)
_cell_angle_gamma 69.5770(10)
_cell_formula_units_Z 1
_cell_length_a 13.0883(4)
_cell_length_b 13.5359(4)
_cell_length_c 13.7350(4)
_cell_measurement_temperature 110(2)
_cell_volume 1980.93(10)
_computing_structure_refinement 'SHELXL-97 (Sheldrick, 1997)'
_computing_structure_solution 'SHELXS-97 (Sheldrick, 1990)'
_diffrn_ambient_temperature 110(2)
_diffrn_measured_fraction_theta_full 0.915
_diffrn_measured_fraction_theta_max 0.915
_diffrn_radiation_monochromator graphite
_diffrn_radiation_source 'fine-focus sealed tube'
_diffrn_radiation_type MoK\a
_diffrn_radiation_wavelength 0.71073
_diffrn_reflns_av_R_equivalents 0.0273
_diffrn_reflns_av_sigmaI/netI 0.0375
_diffrn_reflns_limit_h_max 17
_diffrn_reflns_limit_h_min -16
_diffrn_reflns_limit_k_max 17
_diffrn_reflns_limit_k_min -17
_diffrn_reflns_limit_l_max 17
_diffrn_reflns_limit_l_min -18
_diffrn_reflns_number 18089
_diffrn_reflns_theta_full 28.28
_diffrn_reflns_theta_max 28.28
_diffrn_reflns_theta_min 1.97
_exptl_absorpt_coefficient_mu 2.010
_exptl_absorpt_correction_T_max 0.9239
_exptl_absorpt_correction_T_min 0.6334
_exptl_absorpt_correction_type multi-scan
_exptl_crystal_colour dark_red
_exptl_crystal_density_diffrn 1.834
_exptl_crystal_density_method 'not measured'
_exptl_crystal_description plate
_exptl_crystal_F_000 1084
_exptl_crystal_size_max 0.25
_exptl_crystal_size_mid 0.08
_exptl_crystal_size_min 0.04
_refine_diff_density_max 3.802
_refine_diff_density_min -0.921
_refine_diff_density_rms 0.185
_refine_ls_goodness_of_fit_ref 1.150
_refine_ls_matrix_type full
_refine_ls_restrained_S_all 1.150
_refine_ls_shift/su_max 0.008
_refine_ls_shift/su_mean 0.001
_refine_ls_structure_factor_coef Fsqd
_refine_ls_weighting_details 'calc w=1/[\s^2^(Fo^2^)+(0.0706P)^2^+0.0000P] where P=(Fo^2^+2Fc^2^)/3'
_refine_ls_weighting_scheme calc
_refine_ls_wR_factor_gt 0.1164
_reflns_number_gt 6902
_reflns_number_total 8994
_reflns_threshold_expression >2sigma(I)
_cod_data_source_file ic0107678_3.cif
_cod_data_source_block Compound3
_cod_depositor_comments
;
The following automatic conversions were performed:

'_symmetry_cell_setting' value 'Triclinic' changed to 'triclinic'
according to the built-in table from CIF Core dictionary named
'cif_core.dic' version 2.4.1 from
2010-06-29.

'_exptl_absorpt_correction_type' value 'multiscan'
changed to 'multi-scan' according to the built-in table from CIF Core
dictionary named 'cif_core.dic' version 2.4.1 from 2010-06-29.

Automatic conversion script
Id: cif_fix_values 1646 2011-03-28 12:23:43Z adriana 
;
_cod_database_code 4317766

loop_
_symmetry_equiv_pos_as_xyz
'x, y, z'
'-x, -y, -z'

loop_
_atom_site_label
_atom_site_type_symbol
_atom_site_fract_x
_atom_site_fract_y
_atom_site_fract_z
_atom_site_U_iso_or_equiv
_atom_site_adp_type
_atom_site_occupancy
_atom_site_symmetry_multiplicity
_atom_site_calc_flag
_atom_site_refinement_flags
_atom_site_disorder_assembly
_atom_site_disorder_group
Zr1 Zr -0.06188(3) -0.16239(3) 0.08430(3) 0.01853(10) Uani 1 1 d . . .
Zr2 Zr -0.13636(3) 0.06861(3) 0.14138(3) 0.01837(10) Uani 1 1 d . . .
Zr3 Zr 0.12812(3) -0.07009(3) 0.09988(3) 0.01808(10) Uani 1 1 d . . .
Co1 Co -0.5000 -0.5000 0.5000 0.01979(16) Uani 1 2 d S . .
Co2 Co -0.24199(5) -0.26982(4) -0.26067(4) 0.02101(13) Uani 1 1 d . . .
Cl1 Cl 0.08301(8) -0.25426(8) -0.06042(8) 0.0222(2) Uani 1 1 d . . .
Cl2 Cl -0.00838(8) -0.00201(8) 0.26315(7) 0.02093(19) Uani 1 1 d . . .
Cl3 Cl -0.20863(8) -0.10055(8) -0.01510(8) 0.0224(2) Uani 1 1 d . . .
Cl4 Cl -0.22091(8) -0.10094(8) 0.24323(7) 0.0225(2) Uani 1 1 d . . .
Cl5 Cl 0.06786(8) -0.25251(7) 0.20598(8) 0.02169(19) Uani 1 1 d . . .
Cl6 Cl -0.28721(8) 0.15528(8) 0.04258(8) 0.0231(2) Uani 1 1 d . . .
Cl7 Cl -0.12687(9) -0.34357(8) 0.17500(8) 0.0256(2) Uani 1 1 d . . .
Cl8 Cl -0.28204(8) 0.13920(9) 0.30068(8) 0.0281(2) Uani 1 1 d . . .
Cl9 Cl 0.27017(9) -0.14744(8) 0.20781(8) 0.0276(2) Uani 1 1 d . . .
N1 N 0.0000 0.0000 0.0000 0.0110(8) Uani 1 2 d S . .
C1 C -0.6035(3) -0.5705(3) 0.4819(3) 0.0230(8) Uani 1 1 d . . .
C2 C -0.4133(3) -0.6505(3) 0.4742(3) 0.0229(8) Uani 1 1 d . . .
C3 C -0.3640(3) -0.3332(3) -0.2595(3) 0.0231(8) Uani 1 1 d . . .
C4 C -0.1148(3) -0.2241(3) -0.2493(3) 0.0240(8) Uani 1 1 d . . .
C5 C -0.4159(3) -0.5656(3) 0.3691(3) 0.0228(8) Uani 1 1 d . . .
C6 C -0.2673(3) -0.4197(3) -0.2382(3) 0.0220(8) Uani 1 1 d . . .
C7 C -0.3070(3) -0.7268(4) 0.5029(4) 0.0295(9) Uani 1 1 d . . .
H7A H -0.2867 -0.7927 0.4800 0.044 Uiso 1 1 calc R . .
H7B H -0.3215 -0.7492 0.5839 0.044 Uiso 1 1 calc R . .
H7C H -0.2437 -0.6881 0.4634 0.044 Uiso 1 1 calc R . .
C8 C -0.4716(4) -0.3449(3) 0.4567(3) 0.0244(8) Uani 1 1 d . . .
C9 C -0.2036(4) -0.2915(3) -0.4111(3) 0.0245(8) Uani 1 1 d . . .
C10 C -0.3055(4) -0.1340(3) -0.2054(4) 0.0274(9) Uani 1 1 d . . .
C11 C -0.1686(3) -0.3947(3) -0.3315(3) 0.0228(8) Uani 1 1 d . . .
C12 C -0.2920(4) -0.2337(4) -0.1141(3) 0.0279(9) Uani 1 1 d . . .
C13 C -0.3246(3) -0.2540(3) -0.3675(3) 0.0252(8) Uani 1 1 d . . .
C14 C -0.4346(4) -0.2657(3) 0.3416(3) 0.0301(9) Uani 1 1 d . . .
H14A H -0.4286 -0.1982 0.3474 0.045 Uiso 1 1 calc R . .
H14B H -0.4912 -0.2467 0.3036 0.045 Uiso 1 1 calc R . .
H14C H -0.3598 -0.3004 0.2987 0.045 Uiso 1 1 calc R . .
C15 C -0.3981(4) -0.1529(4) -0.4252(4) 0.0352(10) Uani 1 1 d . . .
H15A H -0.4250 -0.1723 -0.4706 0.053 Uiso 1 1 calc R . .
H15B H -0.3532 -0.0961 -0.4736 0.053 Uiso 1 1 calc R . .
H15C H -0.4641 -0.1242 -0.3690 0.053 Uiso 1 1 calc R . .
C16 C -0.2702(4) -0.5193(3) -0.1351(3) 0.0286(9) Uani 1 1 d . . .
H16A H -0.2838 -0.5797 -0.1470 0.043 Uiso 1 1 calc R . .
H16B H -0.3319 -0.5001 -0.0709 0.043 Uiso 1 1 calc R . .
H16C H -0.1966 -0.5432 -0.1203 0.043 Uiso 1 1 calc R . .
C17 C -0.0492(3) -0.4655(3) -0.3489(4) 0.0276(9) Uani 1 1 d . . .
H17A H -0.0404 -0.5182 -0.3854 0.041 Uiso 1 1 calc R . .
H17B H -0.0355 -0.5061 -0.2762 0.041 Uiso 1 1 calc R . .
H17C H 0.0062 -0.4182 -0.3964 0.041 Uiso 1 1 calc R . .
C18 C -0.1268(4) -0.2373(4) -0.5223(3) 0.0302(9) Uani 1 1 d . . .
H18A H -0.1251 -0.2642 -0.5793 0.045 Uiso 1 1 calc R . .
H18B H -0.0491 -0.2554 -0.5179 0.045 Uiso 1 1 calc R . .
H18C H -0.1558 -0.1567 -0.5424 0.045 Uiso 1 1 calc R . .
C19 C -0.5743(4) -0.4250(4) 0.2817(3) 0.0305(9) Uani 1 1 d . . .
H19A H -0.5822 -0.4571 0.2334 0.046 Uiso 1 1 calc R . .
H19B H -0.5191 -0.3771 0.2372 0.046 Uiso 1 1 calc R . .
H19C H -0.6488 -0.3811 0.3141 0.046 Uiso 1 1 calc R . .
C20 C -0.1730(4) -0.2902(3) -0.1414(3) 0.0267(9) Uani 1 1 d . . .
C21 C -0.3124(4) -0.5390(4) 0.2699(3) 0.0302(9) Uani 1 1 d . . .
H21A H -0.2935 -0.5847 0.2224 0.045 Uiso 1 1 calc R . .
H21B H -0.2474 -0.5545 0.2960 0.045 Uiso 1 1 calc R . .
H21C H -0.3290 -0.4605 0.2266 0.045 Uiso 1 1 calc R . .
C22 C -0.5325(4) -0.5163(3) 0.3739(3) 0.0258(9) Uani 1 1 d . . .
C23 C -0.1960(3) -0.1282(3) -0.2881(3) 0.0260(9) Uani 1 1 d . . .
C24 C -0.4865(4) -0.3265(4) -0.1861(4) 0.0325(10) Uani 1 1 d . . .
H24A H -0.5235 -0.3648 -0.2051 0.049 Uiso 1 1 calc R . .
H24B H -0.5270 -0.2486 -0.1978 0.049 Uiso 1 1 calc R . .
H24C H -0.4889 -0.3619 -0.1074 0.049 Uiso 1 1 calc R . .
C25 C -0.1706(4) -0.0357(4) -0.3949(4) 0.0323(10) Uani 1 1 d . . .
H25A H -0.1513 0.0207 -0.3820 0.048 Uiso 1 1 calc R . .
H25B H -0.2381 -0.0026 -0.4211 0.048 Uiso 1 1 calc R . .
H25C H -0.1057 -0.0646 -0.4518 0.048 Uiso 1 1 calc R . .
C26 C -0.1206(5) -0.3961(4) -0.0685(4) 0.0392(11) Uani 1 1 d . . .
H26A H -0.0948 -0.3797 -0.0202 0.059 Uiso 1 1 calc R . .
H26B H -0.0550 -0.4364 -0.1155 0.059 Uiso 1 1 calc R . .
H26C H -0.1777 -0.4417 -0.0220 0.059 Uiso 1 1 calc R . .
C27 C -0.4138(4) -0.0474(4) -0.2100(4) 0.0400(12) Uani 1 1 d . . .
H27A H -0.4201 0.0069 -0.1766 0.060 Uiso 1 1 calc R . .
H27B H -0.4797 -0.0826 -0.1682 0.060 Uiso 1 1 calc R . .
H27C H -0.4126 -0.0100 -0.2883 0.060 Uiso 1 1 calc R . .
C28 C -0.7314(4) -0.5469(4) 0.5208(4) 0.0323(10) Uani 1 1 d . . .
H28A H -0.7571 -0.5932 0.4999 0.048 Uiso 1 1 calc R . .
H28B H -0.7615 -0.4685 0.4855 0.048 Uiso 1 1 calc R . .
H28C H -0.7596 -0.5635 0.6024 0.048 Uiso 1 1 calc R . .
C29 C -0.3844(4) -0.2697(4) -0.0073(4) 0.0409(12) Uani 1 1 d . . .
H29A H -0.3876 -0.2389 0.0476 0.061 Uiso 1 1 calc R . .
H29B H -0.3678 -0.3508 0.0224 0.061 Uiso 1 1 calc R . .
H29C H -0.4583 -0.2429 -0.0218 0.061 Uiso 1 1 calc R . .
C30 C 0.0111(4) -0.2511(4) -0.3074(4) 0.0343(10) Uani 1 1 d . . .
H30A H 0.0509 -0.2182 -0.2854 0.051 Uiso 1 1 calc R . .
H30B H 0.0256 -0.2211 -0.3887 0.051 Uiso 1 1 calc R . .
H30C H 0.0394 -0.3317 -0.2861 0.051 Uiso 1 1 calc R . .

loop_
_atom_site_aniso_label
_atom_site_aniso_U_11
_atom_site_aniso_U_22
_atom_site_aniso_U_33
_atom_site_aniso_U_23
_atom_site_aniso_U_13
_atom_site_aniso_U_12
Zr1 0.01965(19) 0.01743(19) 0.01815(18) -0.00478(15) -0.00568(14) -0.00473(14)
Zr2 0.01787(19) 0.01913(19) 0.01801(18) -0.00691(15) -0.00474(14) -0.00352(14)
Zr3 0.01845(19) 0.01762(19) 0.01828(18) -0.00543(15) -0.00687(14) -0.00280(14)
Co1 0.0201(4) 0.0188(4) 0.0206(4) -0.0064(3) -0.0067(3) -0.0037(3)
Co2 0.0217(3) 0.0207(3) 0.0210(3) -0.0076(2) -0.0067(2) -0.0036(2)
Cl1 0.0249(5) 0.0191(4) 0.0232(4) -0.0091(4) -0.0057(4) -0.0043(4)
Cl2 0.0228(5) 0.0230(5) 0.0182(4) -0.0079(4) -0.0072(4) -0.0037(4)
Cl3 0.0229(5) 0.0237(5) 0.0245(5) -0.0058(4) -0.0104(4) -0.0079(4)
Cl4 0.0223(5) 0.0247(5) 0.0186(4) -0.0062(4) -0.0019(4) -0.0087(4)
Cl5 0.0253(5) 0.0170(4) 0.0211(4) -0.0025(4) -0.0098(4) -0.0038(4)
Cl6 0.0177(4) 0.0259(5) 0.0247(5) -0.0105(4) -0.0076(4) 0.0007(4)
Cl7 0.0302(5) 0.0203(5) 0.0254(5) -0.0032(4) -0.0069(4) -0.0111(4)
Cl8 0.0226(5) 0.0353(6) 0.0261(5) -0.0173(4) -0.0027(4) -0.0027(4)
Cl9 0.0288(5) 0.0275(5) 0.0303(5) -0.0072(4) -0.0187(4) -0.0012(4)
N1 0.0123(19) 0.0115(19) 0.0098(18) -0.0022(15) -0.0050(15) -0.0029(15)
C1 0.026(2) 0.0219(19) 0.025(2) -0.0073(16) -0.0110(17) -0.0066(16)
C2 0.026(2) 0.0190(19) 0.0223(19) -0.0065(16) -0.0059(16) -0.0056(16)
C3 0.023(2) 0.0203(19) 0.028(2) -0.0100(16) -0.0085(16) -0.0032(16)
C4 0.023(2) 0.026(2) 0.029(2) -0.0122(17) -0.0096(17) -0.0058(16)
C5 0.026(2) 0.0191(19) 0.027(2) -0.0099(16) -0.0092(16) -0.0044(16)
C6 0.023(2) 0.0197(19) 0.0256(19) -0.0090(16) -0.0098(16) -0.0030(16)
C7 0.025(2) 0.030(2) 0.031(2) -0.0133(19) -0.0107(18) 0.0040(18)
C8 0.027(2) 0.0192(19) 0.028(2) -0.0060(16) -0.0122(17) -0.0026(16)
C9 0.030(2) 0.026(2) 0.0214(19) -0.0062(16) -0.0097(17) -0.0093(17)
C10 0.029(2) 0.023(2) 0.034(2) -0.0154(18) -0.0081(18) -0.0037(17)
C11 0.026(2) 0.022(2) 0.0224(19) -0.0101(16) -0.0081(16) -0.0022(16)
C12 0.032(2) 0.030(2) 0.025(2) -0.0118(18) -0.0062(18) -0.0099(18)
C13 0.026(2) 0.027(2) 0.024(2) -0.0086(17) -0.0093(17) -0.0038(17)
C14 0.031(2) 0.023(2) 0.031(2) -0.0062(18) -0.0069(18) -0.0066(18)
C15 0.037(3) 0.029(2) 0.042(3) -0.013(2) -0.017(2) -0.003(2)
C16 0.032(2) 0.025(2) 0.027(2) -0.0057(17) -0.0099(18) -0.0066(18)
C17 0.021(2) 0.028(2) 0.030(2) -0.0112(18) -0.0059(17) -0.0014(17)
C18 0.034(2) 0.030(2) 0.024(2) -0.0071(18) -0.0073(18) -0.0075(19)
C19 0.034(2) 0.033(2) 0.027(2) -0.0121(19) -0.0148(19) -0.0013(19)
C20 0.035(2) 0.024(2) 0.024(2) -0.0078(17) -0.0111(18) -0.0071(18)
C21 0.028(2) 0.036(2) 0.025(2) -0.0091(18) -0.0060(18) -0.0089(19)
C22 0.030(2) 0.025(2) 0.028(2) -0.0100(17) -0.0107(18) -0.0077(17)
C23 0.024(2) 0.028(2) 0.028(2) -0.0132(18) -0.0106(17) -0.0003(17)
C24 0.027(2) 0.034(2) 0.038(2) -0.017(2) -0.0079(19) -0.0029(19)
C25 0.034(2) 0.030(2) 0.035(2) -0.0087(19) -0.011(2) -0.0095(19)
C26 0.051(3) 0.039(3) 0.037(3) -0.008(2) -0.028(2) -0.008(2)
C27 0.028(2) 0.032(2) 0.062(3) -0.024(2) -0.013(2) 0.002(2)
C28 0.028(2) 0.038(3) 0.035(2) -0.013(2) -0.0093(19) -0.0103(19)
C29 0.046(3) 0.052(3) 0.029(2) -0.015(2) -0.001(2) -0.026(3)
C30 0.025(2) 0.040(3) 0.044(3) -0.020(2) -0.012(2) -0.0046(19)

loop_
_atom_type_symbol
_atom_type_description
_atom_type_scat_dispersion_real
_atom_type_scat_dispersion_imag
_atom_type_scat_source
C C 0.0033 0.0016 'International Tables Vol C Tables 4.2.6.8 and 6.1.1.4'
H H 0.0000 0.0000 'International Tables Vol C Tables 4.2.6.8 and 6.1.1.4'
N N 0.0061 0.0033 'International Tables Vol C Tables 4.2.6.8 and 6.1.1.4'
Cl Cl 0.1484 0.1585 'International Tables Vol C Tables 4.2.6.8 and 6.1.1.4'
Zr Zr -2.9673 0.5597 'International Tables Vol C Tables 4.2.6.8 and 6.1.1.4'
Co Co 0.3494 0.9721 'International Tables Vol C Tables 4.2.6.8 and 6.1.1.4'

loop_
_geom_angle_atom_site_label_1
_geom_angle_atom_site_label_2
_geom_angle_atom_site_label_3
_geom_angle
_geom_angle_site_symmetry_1
_geom_angle_site_symmetry_3
_geom_angle_publ_flag
N1 Zr1 Cl3 95.30(2) . . ?
N1 Zr1 Cl4 94.84(2) . . ?
Cl3 Zr1 Cl4 87.47(3) . . ?
N1 Zr1 Cl5 94.60(2) . . ?
Cl3 Zr1 Cl5 169.86(3) . . ?
Cl4 Zr1 Cl5 89.52(3) . . ?
N1 Zr1 Cl1 95.28(2) . . ?
Cl3 Zr1 Cl1 90.62(3) . . ?
Cl4 Zr1 Cl1 169.83(3) . . ?
Cl5 Zr1 Cl1 90.64(3) . . ?
N1 Zr1 Cl7 178.90(3) . . ?
Cl3 Zr1 Cl7 84.94(3) . . ?
Cl4 Zr1 Cl7 86.25(3) . . ?
Cl5 Zr1 Cl7 85.20(3) . . ?
Cl1 Zr1 Cl7 83.64(3) . . ?
N1 Zr1 Zr3 45.374(9) . 2 ?
Cl3 Zr1 Zr3 49.93(2) . 2 ?
Cl4 Zr1 Zr3 92.30(2) . 2 ?
Cl5 Zr1 Zr3 139.95(3) . 2 ?
Cl1 Zr1 Zr3 94.11(2) . 2 ?
Cl7 Zr1 Zr3 134.85(3) . 2 ?
N1 Zr1 Zr2 45.313(9) . 2 ?
Cl3 Zr1 Zr2 93.95(2) . 2 ?
Cl4 Zr1 Zr2 140.12(3) . 2 ?
Cl5 Zr1 Zr2 94.56(2) . 2 ?
Cl1 Zr1 Zr2 49.98(2) . 2 ?
Cl7 Zr1 Zr2 133.61(3) . 2 ?
Zr3 Zr1 Zr2 60.261(11) 2 2 ?
N1 Zr1 Zr2 45.089(9) . . ?
Cl3 Zr1 Zr2 93.52(2) . . ?
Cl4 Zr1 Zr2 49.77(2) . . ?
Cl5 Zr1 Zr2 91.92(2) . . ?
Cl1 Zr1 Zr2 140.37(3) . . ?
Cl7 Zr1 Zr2 135.99(3) . . ?
Zr3 Zr1 Zr2 60.402(11) 2 . ?
Zr2 Zr1 Zr2 90.401(13) 2 . ?
N1 Zr1 Zr3 44.949(9) . . ?
Cl3 Zr1 Zr3 140.25(3) . . ?
Cl4 Zr1 Zr3 94.51(2) . . ?
Cl5 Zr1 Zr3 49.67(2) . . ?
Cl1 Zr1 Zr3 93.34(2) . . ?
Cl7 Zr1 Zr3 134.81(3) . . ?
Zr3 Zr1 Zr3 90.324(13) 2 . ?
Zr2 Zr1 Zr3 60.286(11) 2 . ?
Zr2 Zr1 Zr3 59.888(11) . . ?
N1 Zr2 Cl4 94.51(2) . . ?
N1 Zr2 Cl1 95.07(2) . 2 ?
Cl4 Zr2 Cl1 170.08(3) . 2 ?
N1 Zr2 Cl8 178.08(3) . . ?
Cl4 Zr2 Cl8 84.89(3) . . ?
Cl1 Zr2 Cl8 85.62(3) 2 . ?
N1 Zr2 Cl2 94.87(2) . . ?
Cl4 Zr2 Cl2 91.78(3) . . ?
Cl1 Zr2 Cl2 89.97(3) 2 . ?
Cl8 Zr2 Cl2 83.34(3) . . ?
N1 Zr2 Cl6 94.41(2) . . ?
Cl4 Zr2 Cl6 88.70(3) . . ?
Cl1 Zr2 Cl6 88.00(3) 2 . ?
Cl8 Zr2 Cl6 87.40(3) . . ?
Cl2 Zr2 Cl6 170.64(3) . . ?
N1 Zr2 Zr1 44.910(9) . 2 ?
Cl4 Zr2 Zr1 139.39(3) . 2 ?
Cl1 Zr2 Zr1 50.17(2) 2 2 ?
Cl8 Zr2 Zr1 135.73(3) . 2 ?
Cl2 Zr2 Zr1 93.17(2) . 2 ?
Cl6 Zr2 Zr1 92.54(2) . 2 ?
N1 Zr2 Zr3 45.078(9) . . ?
Cl4 Zr2 Zr3 94.74(2) . . ?
Cl1 Zr2 Zr3 93.85(2) 2 . ?
Cl8 Zr2 Zr3 133.13(3) . . ?
Cl2 Zr2 Zr3 49.79(2) . . ?
Cl6 Zr2 Zr3 139.47(3) . . ?
Zr1 Zr2 Zr3 59.749(11) 2 . ?
N1 Zr2 Zr1 44.689(9) . . ?
Cl4 Zr2 Zr1 49.84(2) . . ?
Cl1 Zr2 Zr1 139.75(3) 2 . ?
Cl8 Zr2 Zr1 134.62(3) . . ?
Cl2 Zr2 Zr1 93.74(2) . . ?
Cl6 Zr2 Zr1 93.71(2) . . ?
Zr1 Zr2 Zr1 89.599(13) 2 . ?
Zr3 Zr2 Zr1 60.109(11) . . ?
N1 Zr2 Zr3 44.845(9) . 2 ?
Cl4 Zr2 Zr3 91.64(2) . 2 ?
Cl1 Zr2 Zr3 93.33(2) 2 2 ?
Cl8 Zr2 Zr3 136.94(3) . 2 ?
Cl2 Zr2 Zr3 139.72(2) . 2 ?
Cl6 Zr2 Zr3 49.58(2) . 2 ?
Zr1 Zr2 Zr3 60.101(11) 2 2 ?
Zr3 Zr2 Zr3 89.923(12) . 2 ?
Zr1 Zr2 Zr3 59.488(11) . 2 ?
N1 Zr3 Cl3 95.09(2) . 2 ?
N1 Zr3 Cl5 94.44(2) . . ?
Cl3 Zr3 Cl5 170.41(3) 2 . ?
N1 Zr3 Cl6 94.71(2) . 2 ?
Cl3 Zr3 Cl6 90.49(3) 2 2 ?
Cl5 Zr3 Cl6 89.81(3) . 2 ?
N1 Zr3 Cl2 95.13(2) . . ?
Cl3 Zr3 Cl2 89.90(3) 2 . ?
Cl5 Zr3 Cl2 88.17(3) . . ?
Cl6 Zr3 Cl2 170.08(3) 2 . ?
N1 Zr3 Cl9 179.44(3) . . ?
Cl3 Zr3 Cl9 84.83(3) 2 . ?
Cl5 Zr3 Cl9 85.65(3) . . ?
Cl6 Zr3 Cl9 84.74(3) 2 . ?
Cl2 Zr3 Cl9 85.42(3) . . ?
N1 Zr3 Zr1 45.048(9) . 2 ?
Cl3 Zr3 Zr1 50.05(2) 2 2 ?
Cl5 Zr3 Zr1 139.46(3) . 2 ?
Cl6 Zr3 Zr1 94.37(2) 2 2 ?
Cl2 Zr3 Zr1 93.48(2) . 2 ?
Cl9 Zr3 Zr1 134.88(3) . 2 ?
N1 Zr3 Zr2 45.156(9) . . ?
Cl3 Zr3 Zr2 93.82(2) 2 . ?
Cl5 Zr3 Zr2 92.12(2) . . ?
Cl6 Zr3 Zr2 139.85(3) 2 . ?
Cl2 Zr3 Zr2 49.97(2) . . ?
Cl9 Zr3 Zr2 135.39(3) . . ?
Zr1 Zr3 Zr2 59.990(11) 2 . ?
N1 Zr3 Zr1 44.628(9) . . ?
Cl3 Zr3 Zr1 139.72(3) 2 . ?
Cl5 Zr3 Zr1 49.83(2) . . ?
Cl6 Zr3 Zr1 92.32(2) 2 . ?
Cl2 Zr3 Zr1 93.79(2) . . ?
Cl9 Zr3 Zr1 135.44(3) . . ?
Zr1 Zr3 Zr1 89.676(13) 2 . ?
Zr2 Zr3 Zr1 60.004(11) . . ?
N1 Zr3 Zr2 44.922(9) . 2 ?
Cl3 Zr3 Zr2 93.37(2) 2 2 ?
Cl5 Zr3 Zr2 94.14(2) . 2 ?
Cl6 Zr3 Zr2 49.80(2) 2 2 ?
Cl2 Zr3 Zr2 140.05(3) . 2 ?
Cl9 Zr3 Zr2 134.53(3) . 2 ?
Zr1 Zr3 Zr2 60.110(11) 2 2 ?
Zr2 Zr3 Zr2 90.077(12) . 2 ?
Zr1 Zr3 Zr2 59.613(11) . 2 ?
C1 Co1 C1 180.000(1) 2_446 . ?
C1 Co1 C22 138.83(16) 2_446 . ?
C1 Co1 C22 41.17(16) . . ?
C1 Co1 C22 41.17(16) 2_446 2_446 ?
C1 Co1 C22 138.83(16) . 2_446 ?
C22 Co1 C22 180.0(2) . 2_446 ?
C1 Co1 C2 111.01(16) 2_446 . ?
C1 Co1 C2 68.99(16) . . ?
C22 Co1 C2 68.78(16) . . ?
C22 Co1 C2 111.22(16) 2_446 . ?
C1 Co1 C2 68.99(16) 2_446 2_446 ?
C1 Co1 C2 111.01(16) . 2_446 ?
C22 Co1 C2 111.22(16) . 2_446 ?
C22 Co1 C2 68.78(16) 2_446 2_446 ?
C2 Co1 C2 180.0 . 2_446 ?
C1 Co1 C5 111.23(16) 2_446 . ?
C1 Co1 C5 68.77(16) . . ?
C22 Co1 C5 40.49(16) . . ?
C22 Co1 C5 139.51(16) 2_446 . ?
C2 Co1 C5 40.96(15) . . ?
C2 Co1 C5 139.04(15) 2_446 . ?
C1 Co1 C5 68.77(16) 2_446 2_446 ?
C1 Co1 C5 111.23(16) . 2_446 ?
C22 Co1 C5 139.51(16) . 2_446 ?
C22 Co1 C5 40.49(16) 2_446 2_446 ?
C2 Co1 C5 139.04(15) . 2_446 ?
C2 Co1 C5 40.96(15) 2_446 2_446 ?
C5 Co1 C5 180.000(1) . 2_446 ?
C1 Co1 C8 138.74(15) 2_446 2_446 ?
C1 Co1 C8 41.26(15) . 2_446 ?
C22 Co1 C8 68.99(16) . 2_446 ?
C22 Co1 C8 111.01(16) 2_446 2_446 ?
C2 Co1 C8 40.51(16) . 2_446 ?
C2 Co1 C8 139.49(16) 2_446 2_446 ?
C5 Co1 C8 68.52(16) . 2_446 ?
C5 Co1 C8 111.48(16) 2_446 2_446 ?
C1 Co1 C8 41.26(15) 2_446 . ?
C1 Co1 C8 138.74(15) . . ?
C22 Co1 C8 111.01(16) . . ?
C22 Co1 C8 68.99(16) 2_446 . ?
C2 Co1 C8 139.49(16) . . ?
C2 Co1 C8 40.51(16) 2_446 . ?
C5 Co1 C8 111.48(16) . . ?
C5 Co1 C8 68.52(16) 2_446 . ?
C8 Co1 C8 180.0(2) 2_446 . ?
C9 Co2 C11 41.34(15) . . ?
C9 Co2 C4 113.08(16) . . ?
C11 Co2 C4 108.48(16) . . ?
C9 Co2 C6 69.27(16) . . ?
C11 Co2 C6 40.78(15) . . ?
C4 Co2 C6 133.26(16) . . ?
C9 Co2 C10 133.96(17) . . ?
C11 Co2 C10 173.77(17) . . ?
C4 Co2 C10 68.60(16) . . ?
C6 Co2 C10 145.13(17) . . ?
C9 Co2 C23 108.91(16) . . ?
C11 Co2 C23 133.65(16) . . ?
C4 Co2 C23 40.72(15) . . ?
C6 Co2 C23 173.14(16) . . ?
C10 Co2 C23 40.66(16) . . ?
C9 Co2 C3 69.07(16) . . ?
C11 Co2 C3 68.69(16) . . ?
C4 Co2 C3 173.39(16) . . ?
C6 Co2 C3 40.82(15) . . ?
C10 Co2 C3 114.81(16) . . ?
C23 Co2 C3 145.42(16) . . ?
C9 Co2 C12 174.32(17) . . ?
C11 Co2 C12 143.98(16) . . ?
C4 Co2 C12 68.70(16) . . ?
C6 Co2 C12 113.79(16) . . ?
C10 Co2 C12 40.96(17) . . ?
C23 Co2 C12 68.65(16) . . ?
C3 Co2 C12 109.81(16) . . ?
C9 Co2 C20 143.64(17) . . ?
C11 Co2 C20 112.66(16) . . ?
C4 Co2 C20 40.90(16) . . ?
C6 Co2 C20 108.46(16) . . ?
C10 Co2 C20 69.04(16) . . ?
C23 Co2 C20 68.84(16) . . ?
C3 Co2 C20 133.88(16) . . ?
C12 Co2 C20 41.04(17) . . ?
C9 Co2 C13 40.79(16) . . ?
C11 Co2 C13 68.88(16) . . ?
C4 Co2 C13 144.30(16) . . ?
C6 Co2 C13 69.02(16) . . ?
C10 Co2 C13 110.03(17) . . ?
C23 Co2 C13 114.24(16) . . ?
C3 Co2 C13 41.13(16) . . ?
C12 Co2 C13 134.86(17) . . ?
C20 Co2 C13 174.51(17) . . ?
Zr2 Cl1 Zr1 79.86(3) 2 . ?
Zr3 Cl2 Zr2 80.24(3) . . ?
Zr3 Cl3 Zr1 80.02(3) 2 . ?
Zr2 Cl4 Zr1 80.38(3) . . ?
Zr3 Cl5 Zr1 80.50(3) . . ?
Zr3 Cl6 Zr2 80.62(3) 2 . ?
Zr1 N1 Zr1 180.000(18) 2 . ?
Zr1 N1 Zr3 89.577(13) 2 . ?
Zr1 N1 Zr3 90.423(13) . . ?
Zr1 N1 Zr3 90.423(13) 2 2 ?
Zr1 N1 Zr3 89.577(13) . 2 ?
Zr3 N1 Zr3 180.000(15) . 2 ?
Zr1 N1 Zr2 90.223(13) 2 2 ?
Zr1 N1 Zr2 89.777(13) . 2 ?
Zr3 N1 Zr2 90.234(13) . 2 ?
Zr3 N1 Zr2 89.766(13) 2 2 ?
Zr1 N1 Zr2 89.777(13) 2 . ?
Zr1 N1 Zr2 90.223(13) . . ?
Zr3 N1 Zr2 89.766(13) . . ?
Zr3 N1 Zr2 90.234(13) 2 . ?
Zr2 N1 Zr2 180.00(3) 2 . ?
C22 C1 C8 107.6(3) . 2_446 ?
C22 C1 C28 125.9(4) . . ?
C8 C1 C28 126.5(4) 2_446 . ?
C22 C1 Co1 69.7(2) . . ?
C8 C1 Co1 70.0(2) 2_446 . ?
C28 C1 Co1 127.9(3) . . ?
C8 C2 C5 108.2(3) 2_446 . ?
C8 C2 C7 125.9(4) 2_446 . ?
C5 C2 C7 125.7(4) . . ?
C8 C2 Co1 70.1(2) 2_446 . ?
C5 C2 Co1 69.8(2) . . ?
C7 C2 Co1 129.1(3) . . ?
C6 C3 C13 108.1(3) . . ?
C6 C3 C24 126.8(4) . . ?
C13 C3 C24 125.1(4) . . ?
C6 C3 Co2 69.4(2) . . ?
C13 C3 Co2 69.7(2) . . ?
C24 C3 Co2 128.3(3) . . ?
C23 C4 C20 108.7(3) . . ?
C23 C4 C30 126.7(4) . . ?
C20 C4 C30 124.6(4) . . ?
C23 C4 Co2 69.9(2) . . ?
C20 C4 Co2 70.0(2) . . ?
C30 C4 Co2 127.9(3) . . ?
C22 C5 C2 108.2(4) . . ?
C22 C5 C21 126.5(4) . . ?
C2 C5 C21 125.3(4) . . ?
C22 C5 Co1 69.4(2) . . ?
C2 C5 Co1 69.2(2) . . ?
C21 C5 Co1 129.4(3) . . ?
C11 C6 C3 108.0(3) . . ?
C11 C6 C16 126.3(4) . . ?
C3 C6 C16 125.7(4) . . ?
C11 C6 Co2 69.4(2) . . ?
C3 C6 Co2 69.8(2) . . ?
C16 C6 Co2 126.6(3) . . ?
C2 C8 C1 107.8(3) 2_446 2_446 ?
C2 C8 C14 126.2(4) 2_446 . ?
C1 C8 C14 125.9(4) 2_446 . ?
C2 C8 Co1 69.4(2) 2_446 . ?
C1 C8 Co1 68.7(2) 2_446 . ?
C14 C8 Co1 128.0(3) . . ?
C13 C9 C11 108.0(3) . . ?
C13 C9 C18 126.5(4) . . ?
C11 C9 C18 125.5(4) . . ?
C13 C9 Co2 70.4(2) . . ?
C11 C9 Co2 69.5(2) . . ?
C18 C9 Co2 128.1(3) . . ?
C23 C10 C12 108.1(4) . . ?
C23 C10 C27 125.7(4) . . ?
C12 C10 C27 126.1(4) . . ?
C23 C10 Co2 69.7(2) . . ?
C12 C10 Co2 69.7(2) . . ?
C27 C10 Co2 129.1(3) . . ?
C6 C11 C9 108.2(3) . . ?
C6 C11 C17 126.8(4) . . ?
C9 C11 C17 124.9(4) . . ?
C6 C11 Co2 69.8(2) . . ?
C9 C11 Co2 69.1(2) . . ?
C17 C11 Co2 129.2(3) . . ?
C10 C12 C20 108.0(4) . . ?
C10 C12 C29 125.8(4) . . ?
C20 C12 C29 126.2(4) . . ?
C10 C12 Co2 69.3(2) . . ?
C20 C12 Co2 69.6(2) . . ?
C29 C12 Co2 128.8(3) . . ?
C9 C13 C3 107.7(3) . . ?
C9 C13 C15 126.2(4) . . ?
C3 C13 C15 126.1(4) . . ?
C9 C13 Co2 68.8(2) . . ?
C3 C13 Co2 69.2(2) . . ?
C15 C13 Co2 129.1(3) . . ?
C4 C20 C12 107.2(3) . . ?
C4 C20 C26 126.9(4) . . ?
C12 C20 C26 125.9(4) . . ?
C4 C20 Co2 69.1(2) . . ?
C12 C20 Co2 69.4(2) . . ?
C26 C20 Co2 128.0(3) . . ?
C5 C22 C1 108.2(3) . . ?
C5 C22 C19 125.9(4) . . ?
C1 C22 C19 125.9(4) . . ?
C5 C22 Co1 70.1(2) . . ?
C1 C22 Co1 69.2(2) . . ?
C19 C22 Co1 127.3(3) . . ?
C10 C23 C4 108.1(4) . . ?
C10 C23 C25 125.7(4) . . ?
C4 C23 C25 126.1(4) . . ?
C10 C23 Co2 69.6(2) . . ?
C4 C23 Co2 69.4(2) . . ?
C25 C23 Co2 128.2(3) . . ?

loop_
_geom_bond_atom_site_label_1
_geom_bond_atom_site_label_2
_geom_bond_distance
_geom_bond_site_symmetry_2
_geom_bond_publ_flag
Zr1 N1 2.2883(4) . ?
Zr1 Cl3 2.5168(10) . ?
Zr1 Cl4 2.5224(10) . ?
Zr1 Cl5 2.5236(10) . ?
Zr1 Cl1 2.5285(10) . ?
Zr1 Cl7 2.5293(10) . ?
Zr1 Zr3 3.2334(5) 2 ?
Zr1 Zr2 3.2413(5) 2 ?
Zr1 Zr2 3.2539(5) . ?
Zr1 Zr3 3.2573(5) . ?
Zr2 N1 2.3044(4) . ?
Zr2 Cl4 2.5197(10) . ?
Zr2 Cl1 2.5215(10) 2 ?
Zr2 Cl8 2.5242(10) . ?
Zr2 Cl2 2.5253(10) . ?
Zr2 Cl6 2.5265(10) . ?
Zr2 Zr1 3.2413(5) 2 ?
Zr2 Zr3 3.2501(5) . ?
Zr2 Zr3 3.2634(5) 2 ?
Zr3 N1 2.3013(4) . ?
Zr3 Cl3 2.5124(10) 2 ?
Zr3 Cl5 2.5178(10) . ?
Zr3 Cl6 2.5180(10) 2 ?
Zr3 Cl2 2.5186(9) . ?
Zr3 Cl9 2.5240(10) . ?
Zr3 Zr1 3.2334(5) 2 ?
Zr3 Zr2 3.2634(5) 2 ?
Co1 C1 2.043(4) 2_446 ?
Co1 C1 2.043(4) . ?
Co1 C22 2.050(4) . ?
Co1 C22 2.050(4) 2_446 ?
Co1 C2 2.052(4) . ?
Co1 C2 2.052(4) 2_446 ?
Co1 C5 2.060(4) . ?
Co1 C5 2.060(4) 2_446 ?
Co1 C8 2.060(4) 2_446 ?
Co1 C8 2.060(4) . ?
Co2 C9 2.037(4) . ?
Co2 C11 2.043(4) . ?
Co2 C4 2.046(4) . ?
Co2 C6 2.048(4) . ?
Co2 C10 2.050(4) . ?
Co2 C23 2.051(4) . ?
Co2 C3 2.053(4) . ?
Co2 C12 2.056(4) . ?
Co2 C20 2.058(4) . ?
Co2 C13 2.059(4) . ?
Cl1 Zr2 2.5215(10) 2 ?
Cl3 Zr3 2.5124(10) 2 ?
Cl6 Zr3 2.5180(10) 2 ?
N1 Zr1 2.2883(4) 2 ?
N1 Zr3 2.3013(4) 2 ?
N1 Zr2 2.3044(4) 2 ?
C1 C22 1.439(6) . ?
C1 C8 1.446(5) 2_446 ?
C1 C28 1.493(6) . ?
C2 C8 1.424(6) 2_446 ?
C2 C5 1.439(5) . ?
C2 C7 1.506(5) . ?
C3 C6 1.430(5) . ?
C3 C13 1.444(5) . ?
C3 C24 1.501(6) . ?
C4 C23 1.425(5) . ?
C4 C20 1.434(6) . ?
C4 C30 1.495(6) . ?
C5 C22 1.422(6) . ?
C5 C21 1.503(6) . ?
C6 C11 1.426(6) . ?
C6 C16 1.504(5) . ?
C8 C2 1.424(6) 2_446 ?
C8 C1 1.446(5) 2_446 ?
C8 C14 1.498(6) . ?
C9 C13 1.427(6) . ?
C9 C11 1.440(5) . ?
C9 C18 1.495(6) . ?
C10 C23 1.425(6) . ?
C10 C12 1.436(6) . ?
C10 C27 1.496(6) . ?
C11 C17 1.501(5) . ?
C12 C20 1.442(6) . ?
C12 C29 1.496(6) . ?
C13 C15 1.498(6) . ?
C19 C22 1.500(6) . ?
C20 C26 1.494(6) . ?
C23 C25 1.493(6) . ?
